data_7702822
loop_
_publ_author_name
'Torres, Julia'
'Kremer, Carlos'
'Kremer, Eduardo'
'Pardo, Helena'
'Suescun, Leopoldo'
'Mombr\'u, \'Alvaro'
'Dom\'inguez, Sixto'
'Mederos, Alfredo'
'Herbst-Irmer, Regine'
'Arrieta, Juan M.'

_publ_section_title
;
 Sm(iii) Complexation with amino acids. Crystal structures of
 [Sm2(Pro)6(H2O)6](ClO4)6and [Sm(Asp)(H2O)4]Cl2
;
_journal_issue 21
_journal_name_full 'J. Chem. Soc., Dalton Trans.'
_journal_page_first 4035
_journal_paper_doi 10.1039/B204095F
_journal_year 2002
_chemical_formula_sum 'C30 H54 Cl6 N6 O42 Sm2'
_chemical_formula_weight 1684.19
_space_group_IT_number 1
_space_group_name_Hall 'P 1'
_space_group_name_H-M_alt 'P 1'
_symmetry_cell_setting triclinic
_symmetry_space_group_name_H-M 'P 1'
_atom_sites_solution_hydrogens geom
_atom_sites_solution_primary direct
_atom_sites_solution_secondary difmap
_audit_creation_method SHELXL-97
_cell_angle_alpha 110.34(2)
_cell_angle_beta 100.73(2)
_cell_angle_gamma 109.62(2)
_cell_formula_units_Z 1
_cell_length_a 13.052(4)
_cell_length_b 13.725(3)
_cell_length_c 9.929(3)
_cell_measurement_reflns_used 25
_cell_measurement_temperature 293(2)
_cell_measurement_theta_max 19.83
_cell_measurement_theta_min 15.12
_cell_volume 1475.7(8)
_computing_cell_refinement 'MSC/AFC Diffractometer Software, 1993'
_computing_data_collection 'MSC/AFC Diffractometer Software, 1993'
_computing_data_reduction 'MSC/AFC Diffractometer Software, 1993'
_computing_molecular_graphics 'ZORTEP (Zsolnai & Pritzkow, 1995)'
_computing_publication_material 'PLATON98 (Spek, 1990)'
_computing_structure_refinement 'SHELXL-97 (Sheldrick, 1997)'
_computing_structure_solution 'SHELXS-97 (Sheldrick, 1990)'
_diffrn_ambient_temperature 293(2)
_diffrn_measured_fraction_theta_full 0.998
_diffrn_measured_fraction_theta_max 0.998
_diffrn_measurement_device_type 'Rigaku AFC-7S'
_diffrn_measurement_method \q/2\q
_diffrn_radiation_monochromator graphite
_diffrn_radiation_source 'fine-focus sealed tube'
_diffrn_radiation_type MoK\a
_diffrn_radiation_wavelength 0.71069
_diffrn_reflns_av_R_equivalents 0.0875
_diffrn_reflns_av_sigmaI/netI 0.0566
_diffrn_reflns_limit_h_max 16
_diffrn_reflns_limit_h_min -6
_diffrn_reflns_limit_k_max 16
_diffrn_reflns_limit_k_min -17
_diffrn_reflns_limit_l_max 12
_diffrn_reflns_limit_l_min -12
_diffrn_reflns_number 7942
_diffrn_reflns_theta_full 27.53
_diffrn_reflns_theta_max 27.53
_diffrn_reflns_theta_min 2.21
_diffrn_standards_decay_% 0
_diffrn_standards_interval_count 150
_diffrn_standards_number 3
_exptl_absorpt_coefficient_mu 2.354
_exptl_absorpt_correction_T_max 0.7987
_exptl_absorpt_correction_T_min 0.6504
_exptl_absorpt_correction_type psi-scan
_exptl_absorpt_process_details 'MSC/AFC Diffractometer Control, V(5:1:0)'
_exptl_crystal_colour colourless
_exptl_crystal_density_diffrn 1.895
_exptl_crystal_density_method 'not measured'
_exptl_crystal_description prismatic
_exptl_crystal_F_000 838
_exptl_crystal_size_max 0.20
_exptl_crystal_size_mid 0.10
_exptl_crystal_size_min 0.10
_refine_diff_density_max 2.095
_refine_diff_density_min -1.736
_refine_diff_density_rms 0.183
_refine_ls_abs_structure_details 'Flack H D (1983), Acta Cryst. A39, 876-881'
_refine_ls_abs_structure_Flack 0.067(18)
_refine_ls_extinction_method none
_refine_ls_goodness_of_fit_ref 1.024
_refine_ls_hydrogen_treatment mixed
_refine_ls_matrix_type full
_refine_ls_number_parameters 776
_refine_ls_number_reflns 6771
_refine_ls_number_restraints 351
_refine_ls_restrained_S_all 1.046
_refine_ls_R_factor_all 0.0555
_refine_ls_R_factor_gt 0.0489
_refine_ls_shift/su_max 0.014
_refine_ls_shift/su_mean 0.001
_refine_ls_structure_factor_coef Fsqd
_refine_ls_weighting_details 'calc w=1/[\s^2^(Fo^2^)+(0.0796P)^2^+0.0000P] where P=(Fo^2^+2Fc^2^)/3'
_refine_ls_wR_factor_gt 0.1285
_refine_ls_wR_factor_ref 0.1353
_reflns_number_gt 6071
_reflns_number_total 6771
_reflns_threshold_expression >2sigma(I)
_cod_data_source_file b204095f.txt
_cod_data_source_block compound_1
_cod_original_cell_volume 1475.6(7)
_cod_database_code 7702822

loop_
_symmetry_equiv_pos_as_xyz
'x, y, z'

loop_
_atom_site_label
_atom_site_type_symbol
_atom_site_fract_x
_atom_site_fract_y
_atom_site_fract_z
_atom_site_U_iso_or_equiv
_atom_site_adp_type
_atom_site_occupancy
_atom_site_calc_flag
_atom_site_refinement_flags
Sm1 Sm -0.00294(3) -0.00316(3) -0.00488(3) 0.02703(15) Uani 1 d .
O11 O -0.0826(8) 0.1164(9) 0.1663(11) 0.035(2) Uani 1 d .
O12 O 0.0584(11) -0.1485(10) 0.0443(13) 0.043(3) Uani 1 d .
O13 O -0.1003(11) -0.1917(9) -0.2363(11) 0.042(2) Uani 1 d .
O14 O 0.1273(9) 0.0834(12) 0.2457(11) 0.047(3) Uani 1 d .
C1 C 0.2067(11) 0.1467(12) 0.3728(15) 0.030(2) Uani 1 d .
C2 C 0.3057(11) 0.2507(9) 0.3881(13) 0.041(2) Uani 1 d .
H2 H 0.2745 0.2961 0.3512 0.049 Uiso 1 calc R
N1 N 0.3863(9) 0.3253(10) 0.5483(13) 0.051(2) Uani 1 d U
H1A H 0.3780 0.3911 0.5839 0.062 Uiso 1 calc R
H1B H 0.3662 0.2892 0.6061 0.062 Uiso 1 calc R
C3 C 0.509(2) 0.355(2) 0.567(3) 0.079(6) Uani 1 d U
H3A H 0.5402 0.3214 0.6255 0.094 Uiso 1 calc R
H3B H 0.5554 0.4374 0.6136 0.094 Uiso 1 calc R
C4 C 0.496(3) 0.295(3) 0.393(4) 0.105(9) Uani 1 d U
H4A H 0.5245 0.3544 0.3590 0.126 Uiso 1 calc R
H4B H 0.5438 0.2538 0.3825 0.126 Uiso 1 calc R
C5 C 0.3810(19) 0.2188(19) 0.300(3) 0.081(5) Uani 1 d U
H5A H 0.3683 0.1399 0.2757 0.097 Uiso 1 calc R
H5B H 0.3629 0.2253 0.2051 0.097 Uiso 1 calc R
O15 O 0.0836(12) 0.1927(10) 0.0139(14) 0.048(3) Uani 1 d .
C6 C 0.0611(11) 0.2795(9) 0.0483(15) 0.040(2) Uani 1 d .
O31 O -0.0140(9) 0.2905(9) 0.0980(14) 0.058(3) Uani 1 d .
C7 C 0.1458(15) 0.3810(10) 0.037(2) 0.057(4) Uani 1 d .
H7 H 0.1599 0.3536 -0.0603 0.068 Uiso 1 calc R
N2 N 0.0931(12) 0.4644(11) 0.0413(17) 0.058(3) Uani 1 d U
H2A H 0.1009 0.4866 -0.0330 0.070 Uiso 1 calc R
H2B H 0.0172 0.4305 0.0269 0.070 Uiso 1 calc R
C8 C 0.153(2) 0.5622(19) 0.188(3) 0.090(6) Uani 1 d U
H8A H 0.0995 0.5687 0.2433 0.108 Uiso 1 calc R
H8B H 0.1851 0.6323 0.1764 0.108 Uiso 1 calc R
C9 C 0.250(3) 0.545(3) 0.277(3) 0.102(8) Uani 1 d U
H9A H 0.3226 0.6142 0.3224 0.123 Uiso 1 calc R
H9B H 0.2305 0.5251 0.3560 0.123 Uiso 1 calc R
C10 C 0.256(2) 0.453(2) 0.163(3) 0.099(7) Uani 1 d U
H10A H 0.2768 0.4063 0.2070 0.119 Uiso 1 calc R
H10B H 0.3165 0.4836 0.1242 0.119 Uiso 1 calc R
O16 O -0.1659(9) -0.1273(9) 0.0327(12) 0.038(2) Uani 1 d .
C11 C -0.1796(10) -0.1349(11) 0.1506(14) 0.029(2) Uani 1 d .
C12 C -0.3034(9) -0.1876(10) 0.1481(12) 0.037(2) Uani 1 d .
H12 H -0.3197 -0.1264 0.2133 0.045 Uiso 1 calc R
N3 N -0.3902(10) -0.2452(11) -0.0182(13) 0.055(3) Uani 1 d U
H3C H -0.4186 -0.1972 -0.0339 0.066 Uiso 1 calc R
H3D H -0.3555 -0.2645 -0.0868 0.066 Uiso 1 calc R
C13 C -0.476(2) -0.341(2) -0.030(3) 0.085(7) Uani 1 d U
H14A H -0.4777 -0.4083 -0.1085 0.102 Uiso 1 calc R
H14B H -0.5494 -0.3386 -0.0634 0.102 Uiso 1 calc R
C14 C -0.4644(14) -0.3543(14) 0.1118(19) 0.057(4) Uani 1 d U
H13A H -0.4896 -0.4346 0.0917 0.069 Uiso 1 calc R
H13B H -0.5073 -0.3220 0.1690 0.069 Uiso 1 calc R
C15 C -0.3362(14) -0.2859(15) 0.193(2) 0.057(3) Uani 1 d U
H15A H -0.2960 -0.3328 0.1604 0.068 Uiso 1 calc R
H15B H -0.3175 -0.2566 0.3029 0.068 Uiso 1 calc R
O17 O -0.1620(9) 0.0013(10) -0.1676(12) 0.040(2) Uani 1 d .
C16 C -0.1601(12) 0.0077(13) -0.2887(17) 0.032(3) Uani 1 d .
C17 C -0.2566(13) 0.0270(16) -0.3736(19) 0.040(3) Uani 1 d .
H17 H -0.2834 -0.0239 -0.4832 0.048 Uiso 1 calc R
N4 N -0.3547(8) -0.0010(10) -0.3164(12) 0.042(2) Uani 1 d U
H20A H -0.3335 -0.0108 -0.2323 0.050 Uiso 1 calc R
H20B H -0.4151 -0.0668 -0.3882 0.050 Uiso 1 calc R
C18 C -0.3880(15) 0.0961(15) -0.280(2) 0.064(4) Uani 1 d U
H19A H -0.3651 0.1400 -0.1699 0.076 Uiso 1 calc R
H19B H -0.4710 0.0677 -0.3249 0.076 Uiso 1 calc R
C19 C -0.324(2) 0.1689(19) -0.347(3) 0.087(6) Uani 1 d U
H18A H -0.3026 0.2498 -0.2847 0.104 Uiso 1 calc R
H18B H -0.3725 0.1465 -0.4496 0.104 Uiso 1 calc R
C20 C -0.2182(15) 0.1482(15) -0.350(2) 0.066(4) Uani 1 d U
H4C H -0.1939 0.1580 -0.4325 0.079 Uiso 1 calc R
H4D H -0.1546 0.2005 -0.2538 0.079 Uiso 1 calc R
O18 O 0.1419(9) -0.0037(10) -0.1103(13) 0.043(2) Uani 1 d .
C21 C 0.1969(12) -0.0222(13) -0.1942(17) 0.033(3) Uani 1 d .
C22 C 0.3023(13) -0.0408(14) -0.1344(16) 0.036(3) Uani 1 d .
H22 H 0.3680 0.0336 -0.0636 0.043 Uiso 1 calc R
N5 N 0.2696(9) -0.1145(9) -0.0528(11) 0.0381(19) Uani 1 d U
H25A H 0.3323 -0.0972 0.0231 0.046 Uiso 1 calc R
H25B H 0.2164 -0.1021 -0.0123 0.046 Uiso 1 calc R
C23 C 0.2214(17) -0.2373(14) -0.168(2) 0.065(4) Uani 1 d U
H23A H 0.1377 -0.2741 -0.1987 0.078 Uiso 1 calc R
H23B H 0.2526 -0.2801 -0.1270 0.078 Uiso 1 calc R
C24 C 0.2598(19) -0.2309(16) -0.304(2) 0.071(4) Uani 1 d U
H24A H 0.2988 -0.2798 -0.3326 0.086 Uiso 1 calc R
H24B H 0.1932 -0.2562 -0.3919 0.086 Uiso 1 calc R
C25 C 0.3388(11) -0.1099(12) -0.2531(15) 0.046(3) Uani 1 d U
H25C H 0.3324 -0.0899 -0.3379 0.055 Uiso 1 calc R
H25D H 0.4183 -0.0958 -0.2096 0.055 Uiso 1 calc R
Sm2 Sm 0.04160(3) -0.00806(3) 0.50761(3) 0.02673(15) Uani 1 d .
O21 O 0.1146(9) -0.1243(10) 0.3399(12) 0.038(2) Uani 1 d .
O22 O -0.0247(9) 0.1286(9) 0.4627(11) 0.035(2) Uani 1 d .
O23 O 0.1396(9) 0.1722(9) 0.7450(11) 0.039(2) Uani 1 d .
O24 O -0.1039(9) -0.1037(10) 0.2702(12) 0.043(2) Uani 1 d .
O25 O -0.0598(10) -0.2066(9) 0.4912(11) 0.036(2) Uani 1 d .
C26 C -0.0792(11) -0.3053(9) 0.3934(13) 0.037(2) Uani 1 d .
O32 O -0.0237(10) -0.3210(8) 0.3063(13) 0.059(3) Uani 1 d .
C27 C -0.1776(14) -0.4089(12) 0.3802(17) 0.052(3) Uani 1 d .
H27 H -0.2417 -0.3906 0.3981 0.062 Uiso 1 calc R
N6 N -0.2181(10) -0.5099(9) 0.2262(14) 0.049(2) Uani 1 d U
H6A H -0.2925 -0.5306 0.1756 0.059 Uiso 1 calc R
H6B H -0.1754 -0.4893 0.1708 0.059 Uiso 1 calc R
C28 C -0.2075(19) -0.6086(16) 0.244(2) 0.069(4) Uani 1 d U
H28A H -0.2806 -0.6772 0.1879 0.083 Uiso 1 calc R
H28B H -0.1489 -0.6240 0.2046 0.083 Uiso 1 calc R
C29 C -0.176(3) -0.579(2) 0.399(3) 0.098(7) Uani 1 d U
H29A H -0.1158 -0.6019 0.4271 0.118 Uiso 1 calc R
H29B H -0.2424 -0.6209 0.4201 0.118 Uiso 1 calc R
C30 C -0.133(2) -0.4512(16) 0.496(2) 0.074(4) Uani 1 d U
H30A H -0.0491 -0.4131 0.5404 0.088 Uiso 1 calc R
H30B H -0.1650 -0.4371 0.5780 0.088 Uiso 1 calc R
O26 O 0.1788(9) -0.0301(10) 0.6716(11) 0.041(2) Uani 1 d .
O27 O 0.2086(10) 0.1268(11) 0.4883(13) 0.043(3) Uani 1 d .
O28 O -0.0829(9) -0.0008(10) 0.6552(12) 0.041(2) Uani 1 d .
Cl1 Cl 0.4639(4) 0.3100(4) 0.9377(6) 0.0585(11) Uani 1 d DU
O1A O 0.5258(15) 0.3984(14) 1.0900(15) 0.119(6) Uani 1 d DU
O2A O 0.3854(15) 0.2161(14) 0.952(2) 0.139(8) Uani 1 d DU
O3A O 0.5384(17) 0.284(2) 0.868(2) 0.147(9) Uani 1 d DU
O4A O 0.3910(13) 0.3460(12) 0.8582(14) 0.080(4) Uani 1 d DU
Cl2 Cl 0.3886(3) 0.8742(4) 0.3097(4) 0.0606(9) Uani 1 d DU
O1B O 0.5013(9) 0.8887(16) 0.3678(16) 0.088(4) Uani 1 d DU
O2B O 0.3325(11) 0.7862(11) 0.1576(10) 0.084(4) Uani 1 d DU
O3B O 0.3211(12) 0.8416(16) 0.3982(15) 0.096(4) Uani 1 d DU
O4B O 0.388(2) 0.9777(13) 0.309(2) 0.118(6) Uani 1 d DU
Cl3 Cl 0.8517(3) 0.5311(3) 0.8903(4) 0.0531(7) Uani 1 d DU
O1C O 0.9623(11) 0.6054(12) 0.9074(17) 0.099(5) Uani 1 d DU
O2C O 0.8000(15) 0.5999(14) 0.9691(17) 0.095(4) Uani 1 d DU
O3C O 0.8613(11) 0.4594(9) 0.9637(12) 0.063(3) Uani 1 d DU
O4C O 0.7802(12) 0.4641(12) 0.7378(11) 0.085(4) Uani 1 d DU
Cl4 Cl 0.6143(2) 0.0476(3) 0.1177(4) 0.0498(7) Uani 1 d DU
O1D O 0.6889(11) 0.0759(15) 0.2641(12) 0.089(4) Uani 1 d DU
O2D O 0.5703(14) 0.1279(12) 0.124(2) 0.116(6) Uani 1 d DU
O3D O 0.5202(9) -0.0648(10) 0.0643(14) 0.079(3) Uani 1 d DU
O4D O 0.6738(10) 0.0365(14) 0.0143(13) 0.102(5) Uani 1 d DU
Cl5 Cl 0.5683(5) 0.6682(6) 0.5897(6) 0.0691(14) Uani 1 d DU
O1E O 0.4678(13) 0.5652(13) 0.532(3) 0.149(8) Uani 1 d DU
O2E O 0.6588(11) 0.6696(14) 0.6985(16) 0.082(4) Uani 1 d DU
O3E O 0.5442(16) 0.7606(12) 0.6783(19) 0.101(5) Uani 1 d DU
O4E O 0.607(2) 0.690(2) 0.479(2) 0.156(9) Uani 1 d DU
Cl6 Cl 0.1520(4) 0.4425(4) 0.6675(6) 0.0707(10) Uani 1 d DU
O1F O 0.1265(16) 0.5010(13) 0.5866(19) 0.109(6) Uani 1 d DU
O2F O 0.0466(11) 0.3629(10) 0.6685(18) 0.089(4) Uani 1 d DU
O3F O 0.2183(15) 0.5249(12) 0.8248(14) 0.105(5) Uani 1 d DU
O4F O 0.2072(17) 0.3765(15) 0.607(2) 0.120(6) Uani 1 d DU

loop_
_atom_site_aniso_label
_atom_site_aniso_U_11
_atom_site_aniso_U_22
_atom_site_aniso_U_33
_atom_site_aniso_U_23
_atom_site_aniso_U_13
_atom_site_aniso_U_12
Sm1 0.0223(3) 0.0327(3) 0.0230(3) 0.0130(2) 0.0058(2) 0.0088(2)
O11 0.028(4) 0.040(5) 0.033(5) 0.008(4) 0.012(4) 0.016(4)
O12 0.058(7) 0.043(6) 0.046(6) 0.030(5) 0.017(5) 0.033(5)
O13 0.053(6) 0.028(5) 0.025(5) 0.003(4) 0.004(5) 0.011(5)
O14 0.034(5) 0.068(7) 0.018(4) 0.012(4) -0.003(3) 0.013(5)
C1 0.028(5) 0.033(6) 0.027(5) 0.011(4) 0.005(4) 0.016(4)
C2 0.046(6) 0.035(5) 0.032(5) 0.016(4) 0.012(5) 0.006(4)
N1 0.037(4) 0.050(5) 0.041(5) 0.012(4) 0.002(4) 0.004(4)
C3 0.066(8) 0.084(10) 0.075(9) 0.027(7) 0.026(7) 0.028(7)
C4 0.081(10) 0.109(12) 0.114(12) 0.029(8) 0.043(9) 0.045(9)
C5 0.077(8) 0.074(8) 0.084(9) 0.032(7) 0.051(8) 0.016(6)
O15 0.059(6) 0.028(5) 0.050(6) 0.016(5) 0.027(5) 0.011(5)
C6 0.040(6) 0.027(5) 0.049(7) 0.020(5) 0.017(5) 0.007(4)
O31 0.050(5) 0.050(5) 0.089(8) 0.038(5) 0.037(6) 0.023(4)
C7 0.077(10) 0.026(5) 0.090(11) 0.031(6) 0.060(10) 0.026(6)
N2 0.062(6) 0.048(5) 0.071(7) 0.038(5) 0.022(5) 0.020(5)
C8 0.086(9) 0.067(8) 0.112(11) 0.024(7) 0.033(8) 0.047(7)
C9 0.104(12) 0.107(12) 0.094(11) 0.049(9) 0.020(8) 0.046(9)
C10 0.085(10) 0.090(10) 0.123(12) 0.041(8) 0.025(8) 0.053(9)
O16 0.034(5) 0.040(5) 0.034(5) 0.019(4) 0.010(4) 0.008(4)
C11 0.024(5) 0.028(5) 0.029(5) 0.013(4) 0.000(4) 0.008(4)
C12 0.030(5) 0.046(6) 0.027(4) 0.015(4) 0.003(4) 0.011(4)
N3 0.043(5) 0.065(6) 0.037(5) 0.025(4) 0.002(4) 0.006(4)
C13 0.076(9) 0.086(10) 0.072(9) 0.016(7) 0.013(7) 0.037(8)
C14 0.044(6) 0.051(6) 0.066(7) 0.024(5) 0.027(5) 0.006(5)
C15 0.051(6) 0.062(7) 0.068(7) 0.041(6) 0.032(6) 0.017(5)
O17 0.034(4) 0.049(5) 0.038(5) 0.021(4) 0.006(4) 0.022(4)
C16 0.031(6) 0.038(7) 0.032(7) 0.015(6) 0.012(5) 0.021(6)
C17 0.033(6) 0.062(9) 0.036(7) 0.024(7) 0.014(6) 0.030(7)
N4 0.032(4) 0.055(5) 0.045(5) 0.027(4) 0.013(4) 0.022(4)
C18 0.057(7) 0.067(7) 0.065(7) 0.018(6) 0.027(6) 0.033(6)
C19 0.092(9) 0.072(8) 0.101(10) 0.032(7) 0.032(8) 0.047(7)
C20 0.059(7) 0.058(7) 0.083(9) 0.038(6) 0.013(6) 0.028(6)
O18 0.040(5) 0.054(6) 0.049(5) 0.028(5) 0.024(4) 0.027(4)
C21 0.021(5) 0.038(7) 0.034(7) 0.017(6) 0.008(5) 0.006(5)
C22 0.034(6) 0.044(7) 0.027(6) 0.021(6) 0.003(5) 0.012(6)
N5 0.043(4) 0.041(4) 0.032(4) 0.019(4) 0.006(3) 0.022(4)
C23 0.075(8) 0.047(6) 0.068(7) 0.022(5) 0.027(6) 0.023(6)
C24 0.093(9) 0.070(7) 0.059(7) 0.022(6) 0.036(7) 0.045(7)
C25 0.046(5) 0.060(6) 0.042(5) 0.023(5) 0.018(4) 0.032(5)
Sm2 0.0228(3) 0.0341(3) 0.0225(3) 0.0140(3) 0.0061(2) 0.0108(2)
O21 0.042(5) 0.051(6) 0.041(6) 0.035(5) 0.019(5) 0.024(5)
O22 0.033(5) 0.033(5) 0.030(5) 0.014(4) 0.004(4) 0.009(4)
O23 0.033(5) 0.040(5) 0.025(5) 0.010(4) 0.009(4) 0.002(4)
O24 0.038(5) 0.039(5) 0.039(5) 0.014(4) 0.004(4) 0.009(4)
O25 0.041(5) 0.029(5) 0.038(5) 0.020(4) 0.014(4) 0.010(4)
C26 0.044(6) 0.030(5) 0.030(5) 0.013(4) 0.008(5) 0.009(4)
O32 0.069(6) 0.043(5) 0.060(6) 0.015(4) 0.040(6) 0.017(4)
C27 0.057(8) 0.042(7) 0.043(7) 0.014(6) 0.013(6) 0.014(6)
N6 0.043(5) 0.035(4) 0.047(5) 0.014(4) 0.007(4) 0.002(4)
C28 0.086(9) 0.057(7) 0.065(7) 0.029(6) 0.024(6) 0.031(6)
C29 0.109(11) 0.083(9) 0.100(11) 0.042(8) 0.014(8) 0.050(8)
C30 0.094(9) 0.053(7) 0.063(7) 0.028(6) 0.020(7) 0.022(6)
O26 0.045(5) 0.062(6) 0.024(4) 0.023(4) 0.006(4) 0.028(5)
O27 0.034(5) 0.052(6) 0.040(5) 0.026(5) 0.013(5) 0.009(5)
O28 0.037(5) 0.052(5) 0.054(6) 0.034(5) 0.024(4) 0.024(4)
Cl1 0.059(2) 0.057(2) 0.057(2) 0.0268(18) 0.0109(18) 0.0254(18)
O1A 0.104(11) 0.098(10) 0.078(9) 0.007(8) -0.023(9) 0.021(9)
O2A 0.111(12) 0.099(10) 0.138(12) 0.083(9) -0.025(10) -0.027(9)
O3A 0.112(13) 0.152(15) 0.136(14) 0.014(13) 0.035(11) 0.068(12)
O4A 0.083(8) 0.085(8) 0.058(7) 0.031(6) -0.005(6) 0.037(7)
Cl2 0.0463(16) 0.088(3) 0.0455(17) 0.0318(19) 0.0091(14) 0.0277(18)
O1B 0.041(6) 0.121(11) 0.069(7) 0.027(7) -0.005(5) 0.029(7)
O2B 0.076(8) 0.098(9) 0.032(5) 0.016(5) -0.005(5) 0.013(7)
O3B 0.082(8) 0.142(12) 0.064(7) 0.057(8) 0.022(7) 0.040(9)
O4B 0.150(14) 0.103(11) 0.098(10) 0.043(9) 0.017(11) 0.066(10)
Cl3 0.0592(19) 0.0499(16) 0.0447(16) 0.0248(14) 0.0171(14) 0.0142(15)
O1C 0.086(9) 0.077(8) 0.092(9) 0.044(7) 0.027(8) -0.014(7)
O2C 0.113(11) 0.105(10) 0.076(8) 0.035(7) 0.041(8) 0.058(9)
O3C 0.075(7) 0.058(6) 0.058(6) 0.040(5) 0.012(5) 0.021(5)
O4C 0.085(9) 0.088(8) 0.040(6) 0.026(6) -0.006(6) 0.008(7)
Cl4 0.0310(12) 0.0640(18) 0.0477(16) 0.0226(15) 0.0104(12) 0.0171(13)
O1D 0.064(7) 0.117(11) 0.052(6) 0.032(7) -0.005(6) 0.020(7)
O2D 0.061(8) 0.071(8) 0.166(14) 0.016(9) 0.003(9) 0.031(7)
O3D 0.046(5) 0.078(7) 0.077(7) 0.028(6) -0.007(5) 0.009(5)
O4D 0.045(6) 0.157(12) 0.049(6) 0.027(7) 0.021(5) -0.001(7)
Cl5 0.059(2) 0.094(4) 0.048(2) 0.030(2) 0.0075(18) 0.033(2)
O1E 0.075(9) 0.099(11) 0.165(15) 0.013(11) -0.035(11) 0.005(9)
O2E 0.051(6) 0.101(10) 0.072(8) 0.038(7) 0.001(6) 0.020(7)
O3E 0.107(11) 0.073(8) 0.098(10) 0.017(7) 0.020(9) 0.042(8)
O4E 0.142(15) 0.189(16) 0.097(12) 0.067(12) 0.022(12) 0.031(14)
Cl6 0.072(2) 0.0503(19) 0.084(3) 0.028(2) 0.018(2) 0.0261(19)
O1F 0.127(12) 0.078(8) 0.101(10) 0.059(8) 0.001(10) 0.020(9)
O2F 0.083(8) 0.051(6) 0.104(10) 0.023(6) 0.022(8) 0.013(6)
O3F 0.115(12) 0.070(8) 0.080(9) 0.018(7) 0.002(9) 0.016(8)
O4F 0.123(12) 0.102(11) 0.129(13) 0.029(10) 0.047(11) 0.062(10)

loop_
_atom_type_symbol
_atom_type_description
_atom_type_scat_dispersion_real
_atom_type_scat_dispersion_imag
_atom_type_scat_source
C C 0.0033 0.0016 'International Tables Vol C Tables 4.2.6.8 and 6.1.1.4'
H H 0.0000 0.0000 'International Tables Vol C Tables 4.2.6.8 and 6.1.1.4'
O O 0.0106 0.0060 'International Tables Vol C Tables 4.2.6.8 and 6.1.1.4'
Cl Cl 0.1484 0.1585 'International Tables Vol C Tables 4.2.6.8 and 6.1.1.4'
Sm Sm -0.1638 3.4418 'International Tables Vol C Tables 4.2.6.8 and 6.1.1.4'
N N 0.0061 0.0033 'International Tables Vol C Tables 4.2.6.8 and 6.1.1.4'

loop_
_geom_angle_atom_site_label_1
_geom_angle_atom_site_label_2
_geom_angle_atom_site_label_3
_geom_angle
_geom_angle_site_symmetry_1
_geom_angle_site_symmetry_3
O18 Sm1 O14 92.7(4) . .
O18 Sm1 O17 111.9(4) . .
O14 Sm1 O17 144.2(4) . .
O18 Sm1 O16 142.8(4) . .
O14 Sm1 O16 97.1(4) . .
O17 Sm1 O16 79.1(4) . .
O18 Sm1 O15 76.4(4) . .
O14 Sm1 O15 84.0(5) . .
O17 Sm1 O15 77.5(4) . .
O16 Sm1 O15 140.3(4) . .
O18 Sm1 O13 77.2(4) . .
O14 Sm1 O13 140.0(4) . .
O17 Sm1 O13 73.1(4) . .
O16 Sm1 O13 72.3(4) . .
O15 Sm1 O13 129.0(4) . .
O18 Sm1 O12 74.9(4) . .
O14 Sm1 O12 70.2(4) . .
O17 Sm1 O12 139.7(4) . .
O16 Sm1 O12 75.0(4) . .
O15 Sm1 O12 139.9(4) . .
O13 Sm1 O12 69.8(4) . .
O18 Sm1 O11 147.3(4) . .
O14 Sm1 O11 73.4(4) . .
O17 Sm1 O11 72.0(3) . .
O16 Sm1 O11 69.5(4) . .
O15 Sm1 O11 72.9(4) . .
O13 Sm1 O11 131.9(4) . .
O12 Sm1 O11 124.4(4) . .
C1 O14 Sm1 167.9(11) . .
O14 C1 O27 123.2(13) . .
O14 C1 C2 118.3(12) . .
O27 C1 C2 118.5(12) . .
N1 C2 C1 112.6(10) . .
N1 C2 C5 104.4(13) . .
C1 C2 C5 112.6(12) . .
C3 N1 C2 114.3(14) . .
N1 C3 C4 99.2(19) . .
C5 C4 C3 112(2) . .
C4 C5 C2 107.1(17) . .
C6 O15 Sm1 137.1(10) . .
O31 C6 O15 126.5(11) . .
O31 C6 C7 118.8(10) . .
O15 C6 C7 114.5(11) . .
C10 C7 N2 103.0(13) . .
C10 C7 C6 116.5(18) . .
N2 C7 C6 108.5(11) . .
C8 N2 C7 107.7(14) . .
N2 C8 C9 108.0(18) . .
C10 C9 C8 103(2) . .
C9 C10 C7 111(2) . .
C11 O16 Sm1 131.3(9) . .
O24 C11 O16 127.2(12) . .
O24 C11 C12 115.4(11) . .
O16 C11 C12 117.5(11) . .
C15 C12 C11 117.0(11) . .
C15 C12 N3 102.2(10) . .
C11 C12 N3 110.1(9) . .
C13 N3 C12 105.0(14) . .
N3 C13 C14 114.8(18) . .
C13 C14 C15 100.4(14) . .
C14 C15 C12 104.5(13) . .
C16 O17 Sm1 121.8(9) . .
O17 C16 O28 123.1(13) . 1_554
O17 C16 C17 118.2(12) . .
O28 C16 C17 118.7(12) 1_554 .
C20 C17 N4 107.5(13) . .
C20 C17 C16 112.4(14) . .
N4 C17 C16 109.3(11) . .
C17 N4 C18 108.1(11) . .
N4 C18 C19 105.0(13) . .
C18 C19 C20 105.8(17) . .
C17 C20 C19 103.7(15) . .
C21 O18 Sm1 165.5(11) . .
O18 C21 O26 129.0(14) . 1_554
O18 C21 C22 117.2(13) . .
O26 C21 C22 113.9(13) 1_554 .
C25 C22 N5 102.4(12) . .
C25 C22 C21 116.3(12) . .
N5 C22 C21 107.8(12) . .
C23 N5 C22 107.4(11) . .
N5 C23 C24 104.4(13) . .
C25 C24 C23 106.5(13) . .
C24 C25 C22 105.5(12) . .
O24 Sm2 O26 143.2(4) . .
O24 Sm2 O28 96.2(4) . .
O26 Sm2 O28 96.9(3) . .
O24 Sm2 O27 107.1(4) . .
O26 Sm2 O27 85.2(4) . .
O28 Sm2 O27 137.7(4) . .
O24 Sm2 O21 76.0(4) . .
O26 Sm2 O21 74.7(3) . .
O28 Sm2 O21 147.8(4) . .
O27 Sm2 O21 73.5(4) . .
O24 Sm2 O22 71.1(4) . .
O26 Sm2 O22 145.4(4) . .
O28 Sm2 O22 78.6(3) . .
O27 Sm2 O22 76.4(4) . .
O21 Sm2 O22 125.6(3) . .
O24 Sm2 O23 143.8(4) . .
O26 Sm2 O23 73.0(4) . .
O28 Sm2 O23 70.5(4) . .
O27 Sm2 O23 69.9(4) . .
O21 Sm2 O23 132.4(4) . .
O22 Sm2 O23 73.3(4) . .
O24 Sm2 O25 78.1(4) . .
O26 Sm2 O25 73.7(4) . .
O28 Sm2 O25 71.6(4) . .
O27 Sm2 O25 146.7(4) . .
O21 Sm2 O25 76.2(3) . .
O22 Sm2 O25 134.0(3) . .
O23 Sm2 O25 125.0(3) . .
C11 O24 Sm2 168.5(10) . .
C26 O25 Sm2 131.1(8) . .
O32 C26 O25 123.8(11) . .
O32 C26 C27 118.3(11) . .
O25 C26 C27 117.8(11) . .
C26 C27 N6 110.7(11) . .
C26 C27 C30 109.5(14) . .
N6 C27 C30 104.0(13) . .
C28 N6 C27 110.7(12) . .
C29 C28 N6 106.7(16) . .
C28 C29 C30 112.5(19) . .
C29 C30 C27 103.3(16) . .
C21 O26 Sm2 134.0(10) 1_556 .
C1 O27 Sm2 123.7(9) . .
C16 O28 Sm2 167.3(9) 1_556 .
O3A Cl1 O1A 110.6(11) . .
O3A Cl1 O2A 114.1(12) . .
O1A Cl1 O2A 104.9(10) . .
O3A Cl1 O4A 113.4(11) . .
O1A Cl1 O4A 108.5(9) . .
O2A Cl1 O4A 104.7(9) . .
O1B Cl2 O2B 110.9(9) . .
O1B Cl2 O4B 111.2(13) . .
O2B Cl2 O4B 107.8(9) . .
O1B Cl2 O3B 111.0(9) . .
O2B Cl2 O3B 107.3(9) . .
O4B Cl2 O3B 108.4(10) . .
O4C Cl3 O1C 112.6(8) . .
O4C Cl3 O3C 110.8(8) . .
O1C Cl3 O3C 109.4(8) . .
O4C Cl3 O2C 108.7(9) . .
O1C Cl3 O2C 108.2(9) . .
O3C Cl3 O2C 107.0(8) . .
O2D Cl4 O4D 111.6(11) . .
O2D Cl4 O1D 112.1(10) . .
O4D Cl4 O1D 109.2(8) . .
O2D Cl4 O3D 109.7(8) . .
O4D Cl4 O3D 106.5(8) . .
O1D Cl4 O3D 107.6(8) . .
O4E Cl5 O1E 113.9(12) . .
O4E Cl5 O2E 110.1(11) . .
O1E Cl5 O2E 110.5(10) . .
O4E Cl5 O3E 110.0(12) . .
O1E Cl5 O3E 107.6(11) . .
O2E Cl5 O3E 104.3(9) . .
O4F Cl6 O1F 114.5(11) . .
O4F Cl6 O3F 111.5(11) . .
O1F Cl6 O3F 108.6(9) . .
O4F Cl6 O2F 105.6(9) . .
O1F Cl6 O2F 110.1(10) . .
O3F Cl6 O2F 106.2(9) . .

loop_
_geom_bond_atom_site_label_1
_geom_bond_atom_site_label_2
_geom_bond_distance
_geom_bond_site_symmetry_2
Sm1 O18 2.326(10) .
Sm1 O14 2.346(9) .
Sm1 O17 2.415(10) .
Sm1 O16 2.423(10) .
Sm1 O15 2.463(11) .
Sm1 O13 2.482(10) .
Sm1 O12 2.542(10) .
Sm1 O11 2.554(9) .
O14 C1 1.252(16) .
C1 O27 1.266(16) .
C1 C2 1.505(17) .
C2 N1 1.486(15) .
C2 C5 1.51(2) .
N1 C3 1.47(3) .
C3 C4 1.58(4) .
C4 C5 1.40(4) .
O15 C6 1.270(17) .
C6 O31 1.206(16) .
C6 C7 1.518(15) .
C7 C10 1.46(3) .
C7 N2 1.512(18) .
N2 C8 1.43(3) .
C8 C9 1.54(3) .
C9 C10 1.41(4) .
O16 C11 1.251(16) .
C11 O24 1.222(16) .
C11 C12 1.525(16) .
C12 C15 1.518(17) .
C12 N3 1.558(14) .
N3 C13 1.36(3) .
C13 C14 1.47(3) .
C14 C15 1.50(2) .
O17 C16 1.240(18) .
C16 O28 1.258(17) 1_554
C16 C17 1.533(19) .
C17 C20 1.48(2) .
C17 N4 1.483(18) .
N4 C18 1.486(19) .
C18 C19 1.50(3) .
C19 C20 1.51(3) .
O18 C21 1.213(18) .
C21 O26 1.268(17) 1_554
C21 C22 1.53(2) .
C22 C25 1.50(2) .
C22 N5 1.506(17) .
N5 C23 1.491(18) .
C23 C24 1.55(2) .
C24 C25 1.47(2) .
Sm2 O24 2.323(11) .
Sm2 O26 2.360(10) .
Sm2 O28 2.386(10) .
Sm2 O27 2.430(10) .
Sm2 O21 2.447(11) .
Sm2 O22 2.448(11) .
Sm2 O23 2.451(10) .
Sm2 O25 2.528(10) .
O25 C26 1.267(15) .
C26 O32 1.236(15) .
C26 C27 1.507(18) .
C27 N6 1.508(18) .
C27 C30 1.57(2) .
N6 C28 1.47(2) .
C28 C29 1.39(3) .
C29 C30 1.51(3) .
O26 C21 1.268(17) 1_556
O28 C16 1.258(17) 1_556
Cl1 O3A 1.364(13) .
Cl1 O1A 1.422(12) .
Cl1 O2A 1.424(12) .
Cl1 O4A 1.441(11) .
Cl2 O1B 1.394(11) .
Cl2 O2B 1.415(10) .
Cl2 O4B 1.425(13) .
Cl2 O3B 1.431(11) .
Cl3 O4C 1.393(10) .
Cl3 O1C 1.398(11) .
Cl3 O3C 1.436(9) .
Cl3 O2C 1.440(11) .
Cl4 O2D 1.393(12) .
Cl4 O4D 1.396(10) .
Cl4 O1D 1.428(10) .
Cl4 O3D 1.444(10) .
Cl5 O4E 1.371(13) .
Cl5 O1E 1.399(13) .
Cl5 O2E 1.435(11) .
Cl5 O3E 1.441(12) .
Cl6 O4F 1.385(12) .
Cl6 O1F 1.388(11) .
Cl6 O3F 1.442(12) .
Cl6 O2F 1.446(12) .

loop_
_geom_torsion_atom_site_label_1
_geom_torsion_atom_site_label_2
_geom_torsion_atom_site_label_3
_geom_torsion_atom_site_label_4
_geom_torsion
_geom_torsion_site_symmetry_1
_geom_torsion_site_symmetry_4
O18 Sm1 O14 C1 61(5) . .
O17 Sm1 O14 C1 -73(5) . .
O16 Sm1 O14 C1 -155(5) . .
O15 Sm1 O14 C1 -15(5) . .
O13 Sm1 O14 C1 135(5) . .
O12 Sm1 O14 C1 134(5) . .
O11 Sm1 O14 C1 -89(5) . .
Sm1 O14 C1 O27 169(4) . .
Sm1 O14 C1 C2 -12(6) . .
O14 C1 C2 N1 173.3(13) . .
O27 C1 C2 N1 -7.6(17) . .
O14 C1 C2 C5 -69.0(18) . .
O27 C1 C2 C5 110.1(16) . .
C1 C2 N1 C3 129.2(16) . .
C5 C2 N1 C3 7(2) . .
C2 N1 C3 C4 4(2) . .
N1 C3 C4 C5 -15(3) . .
C3 C4 C5 C2 20(3) . .
N1 C2 C5 C4 -16(3) . .
C1 C2 C5 C4 -138(2) . .
O18 Sm1 O15 C6 170.9(16) . .
O14 Sm1 O15 C6 -94.8(16) . .
O17 Sm1 O15 C6 54.4(15) . .
O16 Sm1 O15 C6 -1.0(19) . .
O13 Sm1 O15 C6 110.2(15) . .
O12 Sm1 O15 C6 -143.9(14) . .
O11 Sm1 O15 C6 -20.4(15) . .
Sm1 O15 C6 O31 7(3) . .
Sm1 O15 C6 C7 -178.5(12) . .
O31 C6 C7 C10 96.5(19) . .
O15 C6 C7 C10 -78.5(18) . .
O31 C6 C7 N2 -19(2) . .
O15 C6 C7 N2 166.0(13) . .
C10 C7 N2 C8 -18(2) . .
C6 C7 N2 C8 106.4(17) . .
C7 N2 C8 C9 3(2) . .
N2 C8 C9 C10 13(3) . .
C8 C9 C10 C7 -25(3) . .
N2 C7 C10 C9 27(3) . .
C6 C7 C10 C9 -91(2) . .
O18 Sm1 O16 C11 109.8(13) . .
O14 Sm1 O16 C11 5.8(13) . .
O17 Sm1 O16 C11 -138.2(13) . .
O15 Sm1 O16 C11 -83.3(14) . .
O13 Sm1 O16 C11 146.2(13) . .
O12 Sm1 O16 C11 73.0(13) . .
O11 Sm1 O16 C11 -63.5(12) . .
Sm1 O16 C11 O24 -22(2) . .
Sm1 O16 C11 C12 157.6(9) . .
O24 C11 C12 C15 -52.8(17) . .
O16 C11 C12 C15 127.8(13) . .
O24 C11 C12 N3 -168.8(12) . .
O16 C11 C12 N3 11.8(16) . .
C15 C12 N3 C13 18.4(17) . .
C11 C12 N3 C13 143.5(15) . .
C12 N3 C13 C14 4(2) . .
N3 C13 C14 C15 -25(2) . .
C13 C14 C15 C12 34.8(18) . .
C11 C12 C15 C14 -153.6(12) . .
N3 C12 C15 C14 -33.3(14) . .
O18 Sm1 O17 C16 -3.0(12) . .
O14 Sm1 O17 C16 127.1(11) . .
O16 Sm1 O17 C16 -145.8(12) . .
O15 Sm1 O17 C16 66.6(11) . .
O13 Sm1 O17 C16 -71.2(11) . .
O12 Sm1 O17 C16 -95.2(12) . .
O11 Sm1 O17 C16 142.4(12) . .
Sm1 O17 C16 O28 8(2) . 1_554
Sm1 O17 C16 C17 -171.6(11) . .
O17 C16 C17 C20 102.1(17) . .
O28 C16 C17 C20 -78(2) 1_554 .
O17 C16 C17 N4 -17(2) . .
O28 C16 C17 N4 162.8(13) 1_554 .
C20 C17 N4 C18 8.5(17) . .
C16 C17 N4 C18 130.8(14) . .
C17 N4 C18 C19 11.5(18) . .
N4 C18 C19 C20 -27(2) . .
N4 C17 C20 C19 -25(2) . .
C16 C17 C20 C19 -145.0(16) . .
C18 C19 C20 C17 32(2) . .
O14 Sm1 O18 C21 161(4) . .
O17 Sm1 O18 C21 -46(4) . .
O16 Sm1 O18 C21 56(4) . .
O15 Sm1 O18 C21 -116(4) . .
O13 Sm1 O18 C21 20(4) . .
O12 Sm1 O18 C21 92(4) . .
O11 Sm1 O18 C21 -136(4) . .
Sm1 O18 C21 O26 46(5) . 1_554
Sm1 O18 C21 C22 -133(4) . .
O18 C21 C22 C25 155.3(14) . .
O26 C21 C22 C25 -24(2) 1_554 .
O18 C21 C22 N5 41.1(19) . .
O26 C21 C22 N5 -138.0(12) 1_554 .
C25 C22 N5 C23 -32.8(14) . .
C21 C22 N5 C23 90.3(15) . .
C22 N5 C23 C24 15.9(17) . .
N5 C23 C24 C25 7.5(19) . .
C23 C24 C25 C22 -28.1(18) . .
N5 C22 C25 C24 37.3(14) . .
C21 C22 C25 C24 -79.9(17) . .
O16 C11 O24 Sm2 81(5) . .
C12 C11 O24 Sm2 -99(5) . .
O26 Sm2 O24 C11 -169(5) . .
O28 Sm2 O24 C11 80(5) . .
O27 Sm2 O24 C11 -64(5) . .
O21 Sm2 O24 C11 -131(5) . .
O22 Sm2 O24 C11 5(5) . .
O23 Sm2 O24 C11 15(5) . .
O25 Sm2 O24 C11 150(5) . .
O24 Sm2 O25 C26 57.5(12) . .
O26 Sm2 O25 C26 -98.6(12) . .
O28 Sm2 O25 C26 158.2(13) . .
O27 Sm2 O25 C26 -45.7(15) . .
O21 Sm2 O25 C26 -20.8(12) . .
O22 Sm2 O25 C26 105.8(12) . .
O23 Sm2 O25 C26 -153.3(11) . .
Sm2 O25 C26 O32 21(2) . .
Sm2 O25 C26 C27 -157.3(10) . .
O32 C26 C27 N6 -20(2) . .
O25 C26 C27 N6 158.3(12) . .
O32 C26 C27 C30 93.9(16) . .
O25 C26 C27 C30 -87.7(16) . .
C26 C27 N6 C28 121.0(15) . .
C30 C27 N6 C28 3.5(18) . .
C27 N6 C28 C29 7(2) . .
N6 C28 C29 C30 -15(3) . .
C28 C29 C30 C27 17(3) . .
C26 C27 C30 C29 -130.0(18) . .
N6 C27 C30 C29 -12(2) . .
O24 Sm2 O26 C21 -120.7(14) . 1_556
O28 Sm2 O26 C21 -10.6(15) . 1_556
O27 Sm2 O26 C21 126.9(14) . 1_556
O21 Sm2 O26 C21 -158.9(15) . 1_556
O22 Sm2 O26 C21 69.4(16) . 1_556
O23 Sm2 O26 C21 56.5(14) . 1_556
O25 Sm2 O26 C21 -79.1(14) . 1_556
O14 C1 O27 Sm2 -15(2) . .
C2 C1 O27 Sm2 165.8(9) . .
O24 Sm2 O27 C1 7.3(13) . .
O26 Sm2 O27 C1 151.9(12) . .
O28 Sm2 O27 C1 -113.0(11) . .
O21 Sm2 O27 C1 76.5(11) . .
O22 Sm2 O27 C1 -57.6(11) . .
O23 Sm2 O27 C1 -134.5(12) . .
O25 Sm2 O27 C1 101.7(12) . .
O24 Sm2 O28 C16 -40(5) . 1_556
O26 Sm2 O28 C16 174(5) . 1_556
O27 Sm2 O28 C16 84(5) . 1_556
O21 Sm2 O28 C16 -113(5) . 1_556
O22 Sm2 O28 C16 29(5) . 1_556
O23 Sm2 O28 C16 105(5) . 1_556
O25 Sm2 O28 C16 -115(5) . 1_556
